data_7109103
loop_
_publ_author_name
'Yuan Wu'
'Xiao-Ping Zhou'
'Ju-Rong Yang'
'Dan Li'

_publ_section_title
;
 Gyroidal metal-organic frameworks by solvothermal subcomponent
 self-assembly
;
_journal_name_full Chem.Commun.
_journal_page_first 3413
_journal_paper_doi 10.1039/c3cc39287b
_journal_volume 49
_journal_year 2013
_chemical_formula_sum 'C10 H11 Cu N7 O3'
_chemical_formula_weight 340.80
_chemical_name_systematic
;
?
;
_space_group_IT_number 14
_symmetry_cell_setting monoclinic
_symmetry_space_group_name_Hall '-P 2ybc'
_symmetry_space_group_name_H-M 'P 1 21/c 1'
_atom_sites_solution_hydrogens geom
_atom_sites_solution_primary direct
_atom_sites_solution_secondary difmap
_audit_creation_method SHELXL-97
_cell_angle_alpha 90.00
_cell_angle_beta 97.998(3)
_cell_angle_gamma 90.00
_cell_formula_units_Z 4
_cell_length_a 8.9680(3)
_cell_length_b 9.0543(3)
_cell_length_c 16.5808(5)
_cell_measurement_temperature 293(2)
_cell_volume 1333.25(8)
_computing_cell_refinement
;
CrysAlisPro, Agilent Technologies,
Version 1.171.35.11 (release 14-10-2011 CrysAlis171 .NET)
(compiled Oct 14 21:44:05 2011)
Empirical absorption correction using spherical harmonics,
implemented in SCALE3 ABSPACK scaling algorithm.
;
_computing_data_collection
;
CrysAlisPro, Agilent Technologies,
Version 1.171.35.11 (release 14-10-2011 CrysAlis171 .NET)
(compiled Oct 14 21:44:05 2011)
Empirical absorption correction using spherical harmonics,
implemented in SCALE3 ABSPACK scaling algorithm.
;
_computing_data_reduction
;
CrysAlisPro, Agilent Technologies,
Version 1.171.35.11 (release 14-10-2011 CrysAlis171 .NET)
(compiled Oct 14 21:44:05 2011)
Empirical absorption correction using spherical harmonics,
implemented in SCALE3 ABSPACK scaling algorithm.
;
_computing_molecular_graphics Olex-2
_computing_publication_material Olex-2
_computing_structure_refinement 'SHELXL-97 (Sheldrick, 1997)'
_computing_structure_solution 'SHELXS-97 (Sheldrick, 1990)'
_diffrn_ambient_temperature 293(2)
_diffrn_detector_area_resol_mean 10.4098
_diffrn_measured_fraction_theta_full 0.998
_diffrn_measured_fraction_theta_max 0.998
_diffrn_measurement_device_type 'Xcalibur, Atlas, Gemini'
_diffrn_measurement_method '\w scans'
_diffrn_radiation_monochromator graphite
_diffrn_radiation_source 'fine-focus sealed tube'
_diffrn_radiation_type MoK\a
_diffrn_radiation_wavelength 0.71073
_diffrn_reflns_av_R_equivalents 0.0290
_diffrn_reflns_av_sigmaI/netI 0.0391
_diffrn_reflns_limit_h_max 10
_diffrn_reflns_limit_h_min -10
_diffrn_reflns_limit_k_max 8
_diffrn_reflns_limit_k_min -10
_diffrn_reflns_limit_l_max 16
_diffrn_reflns_limit_l_min -19
_diffrn_reflns_number 5526
_diffrn_reflns_theta_full 25.00
_diffrn_reflns_theta_max 25.00
_diffrn_reflns_theta_min 3.14
_exptl_absorpt_coefficient_mu 1.661
_exptl_absorpt_correction_T_max 0.847
_exptl_absorpt_correction_T_min 0.678
_exptl_absorpt_correction_type multi-scan
_exptl_absorpt_process_details
;
CrysAlisPro, Agilent Technologies,
Version 1.171.35.11 (release 14-10-2011 CrysAlis171 .NET)
(compiled Oct 14 21:44:05 2011)
Empirical absorption correction using spherical harmonics,
implemented in SCALE3 ABSPACK scaling algorithm.
;
_exptl_crystal_colour blue
_exptl_crystal_density_diffrn 1.698
_exptl_crystal_density_method 'not measured'
_exptl_crystal_description block-like
_exptl_crystal_F_000 692
_exptl_crystal_size_max 0.30
_exptl_crystal_size_mid 0.20
_exptl_crystal_size_min 0.10
_refine_diff_density_max 0.313
_refine_diff_density_min -0.270
_refine_diff_density_rms 0.058
_refine_ls_extinction_method none
_refine_ls_goodness_of_fit_ref 1.038
_refine_ls_hydrogen_treatment constr
_refine_ls_matrix_type full
_refine_ls_number_parameters 190
_refine_ls_number_reflns 2338
_refine_ls_number_restraints 0
_refine_ls_restrained_S_all 1.038
_refine_ls_R_factor_all 0.0447
_refine_ls_R_factor_gt 0.0322
_refine_ls_shift/su_max 0.019
_refine_ls_shift/su_mean 0.002
_refine_ls_structure_factor_coef Fsqd
_refine_ls_weighting_details 'calc w=1/[\s^2^(Fo^2^)+(0.0380P)^2^+0.2106P] where P=(Fo^2^+2Fc^2^)/3'
_refine_ls_weighting_scheme calc
_refine_ls_wR_factor_gt 0.0724
_refine_ls_wR_factor_ref 0.0811
_reflns_number_gt 1955
_reflns_number_total 2338
_reflns_threshold_expression >2sigma(I)
_cod_data_source_file c3cc39287b.txt
_cod_data_source_block Cu(BImED)NO3
_cod_original_sg_symbol_H-M p21/c
_cod_database_code 7109103

loop_
_symmetry_equiv_pos_as_xyz
'x, y, z'
'-x, y+1/2, -z+1/2'
'-x, -y, -z'
'x, -y-1/2, z-1/2'

loop_
_atom_site_label
_atom_site_type_symbol
_atom_site_fract_x
_atom_site_fract_y
_atom_site_fract_z
_atom_site_U_iso_or_equiv
_atom_site_adp_type
_atom_site_occupancy
_atom_site_symmetry_multiplicity
_atom_site_calc_flag
_atom_site_refinement_flags
Cu1 Cu 0.08533(4) 0.20917(4) 0.876415(18) 0.03297(14) Uani 1 1 d .
O1 O 0.5126(2) 0.9152(3) 0.91708(13) 0.0572(6) Uani 1 1 d .
O2 O 0.6440(4) 0.8596(4) 0.82484(19) 0.1033(11) Uani 1 1 d .
O3 O 0.4738(4) 0.7102(3) 0.8533(2) 0.0909(10) Uani 1 1 d .
N1 N -0.2323(3) 0.1498(3) 1.03858(15) 0.0482(7) Uani 1 1 d .
H1 H -0.3134 0.1223 1.0565 0.058 Uiso 1 1 calc R
N2 N -0.0625(3) 0.1756(3) 0.95699(13) 0.0351(5) Uani 1 1 d .
N3 N 0.1852(3) 0.3291(3) 0.96871(15) 0.0428(6) Uani 1 1 d .
N4 N 0.2955(3) 0.2099(3) 0.85239(15) 0.0404(6) Uani 1 1 d .
N5 N 0.0648(2) 0.0521(2) 0.79307(13) 0.0332(5) Uani 1 1 d .
N6 N 0.0294(3) -0.1224(3) 0.69666(13) 0.0380(6) Uani 1 1 d .
N7 N 0.5435(3) 0.8267(3) 0.86402(17) 0.0517(7) Uani 1 1 d .
C1 C -0.1229(4) 0.2351(4) 1.07866(19) 0.0501(8) Uani 1 1 d .
H1A H -0.1206 0.2745 1.1306 0.060 Uiso 1 1 calc R
C2 C -0.1922(3) 0.1153(3) 0.96605(17) 0.0417(7) Uani 1 1 d .
H2 H -0.2487 0.0565 0.9272 0.050 Uiso 1 1 calc R
C3 C -0.0174(3) 0.2524(3) 1.02867(16) 0.0396(7) Uani 1 1 d .
C4 C 0.1243(4) 0.3304(3) 1.03282(19) 0.0477(8) Uani 1 1 d .
H4 H 0.1678 0.3785 1.0798 0.057 Uiso 1 1 calc R
C5 C 0.3266(4) 0.3974(4) 0.9572(2) 0.0554(9) Uani 1 1 d .
H5A H 0.3888 0.4103 1.0094 0.066 Uiso 1 1 calc R
H5B H 0.3081 0.4939 0.9324 0.066 Uiso 1 1 calc R
C6 C 0.4070(4) 0.3001(4) 0.9028(2) 0.0616(10) Uani 1 1 d .
H6A H 0.4615 0.3607 0.8685 0.074 Uiso 1 1 calc R
H6B H 0.4788 0.2370 0.9358 0.074 Uiso 1 1 calc R
C7 C 0.3245(3) 0.1177(4) 0.79852(17) 0.0399(7) Uani 1 1 d .
H7 H 0.4199 0.1083 0.7832 0.048 Uiso 1 1 calc R
C8 C 0.1990(3) 0.0295(3) 0.76328(16) 0.0342(6) Uani 1 1 d .
C9 C 0.1754(3) -0.0782(3) 0.70481(16) 0.0387(7) Uani 1 1 d .
H9 H 0.2481 -0.1153 0.6753 0.046 Uiso 1 1 calc R
C10 C -0.0316(3) -0.0406(3) 0.75149(15) 0.0361(7) Uani 1 1 d .
H10 H -0.1319 -0.0483 0.7595 0.043 Uiso 1 1 calc R

loop_
_atom_site_aniso_label
_atom_site_aniso_U_11
_atom_site_aniso_U_22
_atom_site_aniso_U_33
_atom_site_aniso_U_23
_atom_site_aniso_U_13
_atom_site_aniso_U_12
Cu1 0.0315(2) 0.0370(2) 0.0311(2) -0.00207(15) 0.00694(15) -0.00652(15)
O1 0.0563(14) 0.0641(15) 0.0565(13) -0.0125(13) 0.0263(11) -0.0050(12)
O2 0.102(2) 0.115(2) 0.113(2) -0.046(2) 0.084(2) -0.040(2)
O3 0.101(2) 0.073(2) 0.109(2) -0.0316(17) 0.049(2) -0.0336(17)
N1 0.0453(15) 0.0572(16) 0.0470(15) 0.0093(14) 0.0241(12) 0.0046(14)
N2 0.0380(13) 0.0371(13) 0.0316(12) 0.0014(11) 0.0093(10) -0.0036(11)
N3 0.0420(14) 0.0447(15) 0.0415(14) -0.0044(12) 0.0052(12) -0.0122(12)
N4 0.0310(13) 0.0504(16) 0.0394(13) 0.0015(12) 0.0039(11) -0.0098(12)
N5 0.0320(13) 0.0372(13) 0.0322(12) 0.0000(11) 0.0102(10) -0.0019(11)
N6 0.0396(14) 0.0404(14) 0.0357(12) -0.0025(11) 0.0109(10) 0.0005(12)
N7 0.0459(16) 0.0580(18) 0.0546(16) -0.0052(15) 0.0192(14) -0.0014(14)
C1 0.063(2) 0.056(2) 0.0332(16) 0.0014(16) 0.0147(16) 0.0117(18)
C2 0.0413(17) 0.0428(17) 0.0430(17) 0.0026(15) 0.0135(13) -0.0006(15)
C3 0.0498(18) 0.0393(16) 0.0298(15) 0.0002(13) 0.0057(14) 0.0015(15)
C4 0.057(2) 0.0464(18) 0.0383(17) -0.0118(15) 0.0018(15) -0.0088(16)
C5 0.0485(19) 0.055(2) 0.062(2) -0.0070(18) 0.0036(16) -0.0214(17)
C6 0.0377(19) 0.082(3) 0.065(2) -0.010(2) 0.0068(16) -0.0208(18)
C7 0.0290(15) 0.0525(18) 0.0395(16) 0.0112(16) 0.0092(13) -0.0025(14)
C8 0.0329(15) 0.0394(16) 0.0324(14) 0.0048(13) 0.0116(12) 0.0009(13)
C9 0.0371(16) 0.0440(17) 0.0382(15) 0.0009(14) 0.0160(13) 0.0057(14)
C10 0.0345(16) 0.0394(16) 0.0357(15) -0.0044(14) 0.0092(13) -0.0029(14)

loop_
_atom_type_symbol
_atom_type_description
_atom_type_scat_dispersion_real
_atom_type_scat_dispersion_imag
_atom_type_scat_source
C C 0.0033 0.0016 'International Tables Vol C Tables 4.2.6.8 and 6.1.1.4'
H H 0.0000 0.0000 'International Tables Vol C Tables 4.2.6.8 and 6.1.1.4'
N N 0.0061 0.0033 'International Tables Vol C Tables 4.2.6.8 and 6.1.1.4'
Cu Cu 0.3201 1.2651 'International Tables Vol C Tables 4.2.6.8 and 6.1.1.4'
O O 0.0106 0.0060 'International Tables Vol C Tables 4.2.6.8 and 6.1.1.4'

loop_
_geom_angle_atom_site_label_1
_geom_angle_atom_site_label_2
_geom_angle_atom_site_label_3
_geom_angle
_geom_angle_site_symmetry_3
N5 Cu1 N4 81.96(10) .
N5 Cu1 N3 157.21(10) .
N4 Cu1 N3 79.25(10) .
N5 Cu1 N2 110.29(9) .
N4 Cu1 N2 149.25(10) .
N3 Cu1 N2 80.83(10) .
N5 Cu1 N6 97.32(9) 2_556
N4 Cu1 N6 106.39(9) 2_556
N3 Cu1 N6 100.26(10) 2_556
N2 Cu1 N6 100.02(9) 2_556
C2 N1 C1 107.9(3) .
C2 N1 H1 126.0 .
C1 N1 H1 126.0 .
C2 N2 C3 105.6(2) .
C2 N2 Cu1 143.9(2) .
C3 N2 Cu1 110.39(18) .
C4 N3 C5 126.7(3) .
C4 N3 Cu1 117.0(2) .
C5 N3 Cu1 116.2(2) .
C7 N4 C6 125.2(3) .
C7 N4 Cu1 115.56(19) .
C6 N4 Cu1 118.8(2) .
C10 N5 C8 105.0(2) .
C10 N5 Cu1 144.07(19) .
C8 N5 Cu1 110.90(17) .
C9 N6 C10 104.3(2) .
C9 N6 Cu1 130.74(19) 2_546
C10 N6 Cu1 124.77(19) 2_546
O2 N7 O3 122.2(3) .
O2 N7 O1 118.1(3) .
O3 N7 O1 119.7(3) .
N1 C1 C3 106.7(3) .
N1 C1 H1A 126.6 .
C3 C1 H1A 126.6 .
N2 C2 N1 111.0(3) .
N2 C2 H2 124.5 .
N1 C2 H2 124.5 .
C1 C3 N2 108.7(3) .
C1 C3 C4 135.5(3) .
N2 C3 C4 115.8(3) .
N3 C4 C3 115.8(3) .
N3 C4 H4 122.1 .
C3 C4 H4 122.1 .
N3 C5 C6 109.2(3) .
N3 C5 H5A 109.8 .
C6 C5 H5A 109.8 .
N3 C5 H5B 109.8 .
C6 C5 H5B 109.8 .
H5A C5 H5B 108.3 .
N4 C6 C5 108.7(3) .
N4 C6 H6A 109.9 .
C5 C6 H6A 109.9 .
N4 C6 H6B 109.9 .
C5 C6 H6B 109.9 .
H6A C6 H6B 108.3 .
N4 C7 C8 115.1(3) .
N4 C7 H7 122.5 .
C8 C7 H7 122.5 .
N5 C8 C9 107.6(2) .
N5 C8 C7 116.5(2) .
C9 C8 C7 135.9(3) .
N6 C9 C8 109.4(2) .
N6 C9 H9 125.3 .
C8 C9 H9 125.3 .
N5 C10 N6 113.7(3) .
N5 C10 H10 123.2 .
N6 C10 H10 123.2 .

loop_
_geom_bond_atom_site_label_1
_geom_bond_atom_site_label_2
_geom_bond_distance
_geom_bond_site_symmetry_2
Cu1 N5 1.974(2) .
Cu1 N4 1.980(2) .
Cu1 N3 1.985(2) .
Cu1 N2 2.032(2) .
Cu1 N6 2.123(2) 2_556
O1 N7 1.249(3) .
O2 N7 1.219(3) .
O3 N7 1.226(4) .
N1 C2 1.339(4) .
N1 C1 1.349(4) .
N1 H1 0.8600 .
N2 C2 1.311(4) .
N2 C3 1.388(3) .
N3 C4 1.261(4) .
N3 C5 1.448(4) .
N4 C7 1.276(4) .
N4 C6 1.461(4) .
N5 C10 1.327(3) .
N5 C8 1.378(3) .
N6 C9 1.358(3) .
N6 C10 1.347(3) .
N6 Cu1 2.123(2) 2_546
C1 C3 1.351(4) .
C1 H1A 0.9300 .
C2 H2 0.9300 .
C3 C4 1.447(4) .
C4 H4 0.9300 .
C5 C6 1.513(5) .
C5 H5A 0.9700 .
C5 H5B 0.9700 .
C6 H6A 0.9700 .
C6 H6B 0.9700 .
C7 C8 1.436(4) .
C7 H7 0.9300 .
C8 C9 1.371(4) .
C9 H9 0.9300 .
C10 H10 0.9300 .

loop_
_geom_torsion_atom_site_label_1
_geom_torsion_atom_site_label_2
_geom_torsion_atom_site_label_3
_geom_torsion_atom_site_label_4
_geom_torsion
_geom_torsion_site_symmetry_1
N5 Cu1 N2 C2 -26.0(4) .
N4 Cu1 N2 C2 -135.3(3) .
N3 Cu1 N2 C2 174.6(3) .
N6 Cu1 N2 C2 75.7(3) 2_556
N5 Cu1 N2 C3 160.27(18) .
N4 Cu1 N2 C3 51.0(3) .
N3 Cu1 N2 C3 0.89(19) .
N6 Cu1 N2 C3 -98.00(19) 2_556
N5 Cu1 N3 C4 -119.5(3) .
N4 Cu1 N3 C4 -154.5(3) .
N2 Cu1 N3 C4 2.0(2) .
N6 Cu1 N3 C4 100.6(2) 2_556
N5 Cu1 N3 C5 56.2(4) .
N4 Cu1 N3 C5 21.2(2) .
N2 Cu1 N3 C5 177.7(2) .
N6 Cu1 N3 C5 -83.7(2) 2_556
N5 Cu1 N4 C7 0.1(2) .
N3 Cu1 N4 C7 167.1(2) .
N2 Cu1 N4 C7 116.7(2) .
N6 Cu1 N4 C7 -95.2(2) 2_556
N5 Cu1 N4 C6 -172.8(2) .
N3 Cu1 N4 C6 -5.7(2) .
N2 Cu1 N4 C6 -56.2(3) .
N6 Cu1 N4 C6 91.9(2) 2_556
N4 Cu1 N5 C10 -178.2(3) .
N3 Cu1 N5 C10 147.2(3) .
N2 Cu1 N5 C10 31.0(3) .
N6 Cu1 N5 C10 -72.5(3) 2_556
N4 Cu1 N5 C8 -0.95(17) .
N3 Cu1 N5 C8 -35.6(3) .
N2 Cu1 N5 C8 -151.78(17) .
N6 Cu1 N5 C8 104.66(18) 2_556
C2 N1 C1 C3 0.6(3) .
C3 N2 C2 N1 0.3(3) .
Cu1 N2 C2 N1 -173.5(2) .
C1 N1 C2 N2 -0.6(3) .
N1 C1 C3 N2 -0.4(3) .
N1 C1 C3 C4 179.0(3) .
C2 N2 C3 C1 0.0(3) .
Cu1 N2 C3 C1 176.2(2) .
C2 N2 C3 C4 -179.5(3) .
Cu1 N2 C3 C4 -3.3(3) .
C5 N3 C4 C3 -179.6(3) .
Cu1 N3 C4 C3 -4.4(4) .
C1 C3 C4 N3 -174.2(3) .
N2 C3 C4 N3 5.2(4) .
C4 N3 C5 C6 143.6(3) .
Cu1 N3 C5 C6 -31.6(3) .
C7 N4 C6 C5 178.5(3) .
Cu1 N4 C6 C5 -9.4(4) .
N3 C5 C6 N4 24.8(4) .
C6 N4 C7 C8 173.1(3) .
Cu1 N4 C7 C8 0.8(3) .
C10 N5 C8 C9 -0.5(3) .
Cu1 N5 C8 C9 -178.75(17) .
C10 N5 C8 C7 180.0(2) .
Cu1 N5 C8 C7 1.6(3) .
N4 C7 C8 N5 -1.6(4) .
N4 C7 C8 C9 178.9(3) .
C10 N6 C9 C8 -0.6(3) .
Cu1 N6 C9 C8 -176.32(18) 2_546
N5 C8 C9 N6 0.7(3) .
C7 C8 C9 N6 -179.8(3) .
C8 N5 C10 N6 0.1(3) .
Cu1 N5 C10 N6 177.4(2) .
C9 N6 C10 N5 0.4(3) .
Cu1 N6 C10 N5 176.38(17) 2_546
